data_4320839
loop_
_publ_author_name
'Juan Cano '
'Giovanni De Munno'
'Francesc Lloret'
'Miguel Julve'

_publ_contact_author
;

     Prof. G. De Munno
     Dipartimento di Chimica
     Universit\'a della Calabria
     I-87030 Arcavacata di Rende, Cosenza
     Italy
;
_publ_contact_author_email demunno@unical.it
_publ_contact_author_fax '39 984 492044'
_publ_contact_author_phone '39 984 492068'
_publ_section_title
;
 Synthesis Crystal Structure and Magnetic Properties of the Trinuclear
 Nickel(II) Complex
 Bis[(\m-thiocyanato-N)bis(\m-pyridazine-N1,N2)bis(thiocyanato-N)
 (pyridazine-N1)nickel(II)-N,N1,N1']nickel(II)
;
_journal_name_full 'Inorganic Chemistry'
_journal_page_first 1611
_journal_page_last 1614
_journal_paper_doi 10.1021/ic991219l
_journal_volume 39
_journal_year 2000
_chemical_compound_source 'chemical synthesis'
_chemical_formula_moiety '[Ni3(pdz)6(NCS)6]'
_chemical_formula_sum 'C30 H24 N18 Ni3 S6'
_chemical_formula_weight 1005.2
_chemical_name_systematic ?
_space_group_IT_number 14
_symmetry_cell_setting monoclinic
_symmetry_space_group_name_Hall '-P 2ybc'
_symmetry_space_group_name_H-M 'P 1 21/c 1'
_cell_angle_alpha 90.
_cell_angle_beta 100.36(3)
_cell_angle_gamma 90.
_cell_formula_units_Z 2
_cell_length_a 8.059(3)
_cell_length_b 18.074(4)
_cell_length_c 14.259(3)
_cell_measurement_radiation 'Mo K\a'
_cell_measurement_temperature 295
_cell_measurement_wavelength 0.710730
_cell_volume 2043.1(10)
_computing_cell_refinement 'Bruker P3/V'
_computing_data_collection 'Bruker P3/V,(VMS vers 4.21/V, 1990)'
_computing_data_reduction 'Siemens SHELXTL-PLUS,(VMS vers 4.21/V , 1990)'
_computing_molecular_graphics 'Bruker XP'
_computing_publication_material 'Bruker SHELXTL-PLUS and PARST'
_computing_structure_refinement 'Bruker SHELXTL-PLUS'
_computing_structure_solution 'Bruker SHELXTL-PLUS'
_diffrn_ambient_temperature 295
_diffrn_measurement_device 'Siemens R3m/V diffractometer'
_diffrn_measurement_method \w-2\q
_diffrn_radiation_monochromator 'highly-oriented graphite crystal'
_diffrn_radiation_source 'fine-focus xray_tube'
_diffrn_radiation_type 'Mo K\a'
_diffrn_radiation_wavelength 0.710730
_diffrn_reflns_limit_h_max 10
_diffrn_reflns_limit_h_min -10
_diffrn_reflns_limit_k_max 23
_diffrn_reflns_limit_k_min 0
_diffrn_reflns_limit_l_max 18
_diffrn_reflns_limit_l_min 0
_diffrn_reflns_number 4955
_diffrn_reflns_theta_max 27.0
_diffrn_reflns_theta_min 1.5
_exptl_absorpt_coefficient_mu 17.2433
_exptl_crystal_colour pale_purple
_exptl_crystal_density_diffrn 1.634
_exptl_crystal_description prismatic
_exptl_crystal_F_000 1020
_exptl_crystal_size_max 0.25
_exptl_crystal_size_mid 0.30
_exptl_crystal_size_min 0.48
_refine_diff_density_max 0.91
_refine_diff_density_min -0.60
_refine_ls_extinction_method none
_refine_ls_goodness_of_fit_obs 1.55
_refine_ls_hydrogen_treatment '"riding model" with fixed isotropic U'
_refine_ls_matrix_type full
_refine_ls_number_parameters 259
_refine_ls_number_reflns 2658
_refine_ls_R_factor_all 9.28
_refine_ls_R_factor_obs 5.54
_refine_ls_shift/esd_max 0.001
_refine_ls_shift/esd_mean 0.000
_refine_ls_structure_factor_coef F
_refine_ls_weighting_details 'w = 1/(\s^2^(F)+ 0.0009*F^2^))'
_refine_ls_weighting_scheme calc
_refine_ls_wR_factor_all 7.59
_refine_ls_wR_factor_obs 6.68
_reflns_number_observed 2658
_reflns_number_total 4447
_reflns_observed_criterion >3\s(I)
_cod_data_source_file ic991219l.cif
_cod_data_source_block C30H24N18Ni3S6
_cod_depositor_comments
;
The following automatic conversions were performed:

'_refine_ls_weighting_scheme' value '1/(\s^2^(F)+ 0.0009*F^2^))' was
changed to 'calc'. New tag '_refine_ls_weighting_details' was
created. The value of the new tag was set to 'w = 1/(\s^2^(F)+
0.0009*F^2^))'.

Automatic conversion script
Id: cif_fix_values 3143 2015-03-26 13:38:13Z robertas 
;
_cod_original_cell_volume 2043.1(11)
_cod_original_sg_symbol_H-M 'P 1 2/m 1'
_cod_database_code 4320839

loop_
_symmetry_equiv_pos_as_xyz
x,y,z
-x,1/2+y,1/2-z
-x,-y,-z
x,1/2-y,1/2+z

loop_
_atom_site_aniso_label
_atom_site_aniso_U_11
_atom_site_aniso_U_22
_atom_site_aniso_U_33
_atom_site_aniso_U_23
_atom_site_aniso_U_13
_atom_site_aniso_U_12
_atom_site_aniso_type_symbol
Ni1 0.0342(5) 0.0330(4) 0.0337(4) -0.0042(3) 0.0072(3) -0.0032(3) Ni
Ni2 0.0236(6) 0.0268(5) 0.0290(5) -0.0010(4) 0.0058(4) -0.0004(4) Ni
N1 0.030(3) 0.036(3) 0.037(2) -0.003(2) 0.007(2) -0.004(2) N
C1 0.042(4) 0.042(4) 0.049(4) -0.003(3) 0.007(3) -0.012(3) C
C2 0.057(5) 0.045(4) 0.065(5) 0.002(3) 0.009(4) -0.023(4) C
C3 0.048(4) 0.056(4) 0.049(4) 0.008(3) 0.010(3) -0.018(3) C
C4 0.041(4) 0.032(3) 0.040(3) 0.003(2) 0.009(3) -0.005(3) C
N2 0.032(3) 0.032(2) 0.033(2) -0.002(2) 0.005(2) -0.003(2) N
N3 0.031(3) 0.035(3) 0.032(2) 0.000(2) 0.002(2) 0.000(2) N
C5 0.039(4) 0.052(4) 0.035(3) 0.002(3) 0.004(3) 0.001(3) C
C6 0.044(4) 0.058(4) 0.045(4) 0.017(3) -0.000(3) 0.014(4) C
C7 0.047(4) 0.035(3) 0.057(4) 0.009(3) 0.006(3) 0.006(3) C
C8 0.039(4) 0.030(3) 0.049(3) -0.003(2) 0.004(3) -0.001(3) C
N4 0.032(3) 0.027(2) 0.034(2) 0.001(2) 0.006(2) 0.002(2) N
N5 0.055(4) 0.039(3) 0.038(3) -0.003(2) 0.013(3) -0.004(3) N
C9 0.136(9) 0.052(4) 0.076(5) 0.001(4) 0.064(6) 0.005(5) C
C10 0.14(1) 0.082(6) 0.090(7) 0.011(5) 0.079(7) 0.032(7) C
C11 0.087(7) 0.080(6) 0.072(5) 0.007(4) 0.045(5) -0.010(5) C
C12 0.109(8) 0.051(5) 0.103(7) 0.006(4) 0.063(6) -0.018(5) C
N6 0.078(5) 0.041(3) 0.087(4) 0.006(3) 0.047(4) 0.001(3) N
N7 0.059(4) 0.037(3) 0.058(3) -0.006(3) 0.014(3) 0.003(3) N
C13 0.060(5) 0.035(3) 0.040(3) -0.005(3) 0.006(3) -0.009(3) C
S1 0.080(2) 0.091(2) 0.075(1) -0.029(1) -0.005(1) 0.037(1) S
N8 0.055(4) 0.060(3) 0.042(3) -0.009(3) 0.004(3) -0.018(3) N
C14 0.057(5) 0.034(3) 0.043(3) 0.005(3) 0.010(3) -0.007(3) C
S2 0.129(2) 0.054(1) 0.046(1) -0.0085(8) -0.013(1) -0.018(1) S
N9 0.030(3) 0.036(3) 0.033(2) -0.004(2) 0.005(2) -0.003(2) N
C15 0.031(4) 0.031(3) 0.045(3) 0.001(2) 0.009(3) 0.004(3) C
S3 0.031(1) 0.100(2) 0.106(2) 0.017(1) 0.030(1) 0.007(1) S

loop_
_atom_site_label
_atom_site_occupancy
_atom_site_fract_x
_atom_site_fract_y
_atom_site_fract_z
_atom_site_U_iso_or_equiv
_atom_site_thermal_displace_type
_atom_site_type_symbol
_atom_site_calc_flag
_atom_site_calc_attached_atom
_atom_site_disorder_group
Ni1 1.00 0.0612(1) 0.08899(4) 0.21045(5) 0.0342(3) Uani Ni ? ? ?
Ni2 1.00 0. 0. 0. 0.0269(3) Uani Ni ? ? ?
N1 1.00 0.1833(6) 0.1284(3) 0.1024(3) 0.035(1) Uani N ? ? ?
C1 1.00 0.2850(8) 0.1862(3) 0.1168(5) 0.045(2) Uani C ? ? ?
C2 1.00 0.362(1) 0.2163(4) 0.0456(5) 0.057(3) Uani C ? ? ?
C3 1.00 0.3294(9) 0.1849(4) -0.0411(5) 0.052(2) Uani C ? ? ?
C4 1.00 0.2211(8) 0.1244(3) -0.0539(4) 0.039(2) Uani C ? ? ?
N2 1.00 0.1521(6) 0.0965(2) 0.0160(3) 0.033(2) Uani N ? ? ?
N3 1.00 0.1829(6) -0.0149(2) 0.2014(3) 0.033(2) Uani N ? ? ?
C5 1.00 0.2776(8) -0.0470(3) 0.2764(4) 0.043(2) Uani C ? ? ?
C6 1.00 0.3464(9) -0.1162(4) 0.2742(5) 0.050(2) Uani C ? ? ?
C7 1.00 0.3155(9) -0.1533(3) 0.1903(5) 0.047(2) Uani C ? ? ?
C8 1.00 0.2199(8) -0.1174(3) 0.1121(4) 0.040(2) Uani C ? ? ?
N4 1.00 0.1551(6) -0.0512(2) 0.1179(3) 0.031(1) Uani N ? ? ?
N5 1.00 -0.0692(7) 0.0488(3) 0.3179(3) 0.045(2) Uani N ? ? ?
C9 1.00 -0.139(1) 0.0926(4) 0.3720(6) 0.089(4) Uani C ? ? ?
C10 1.00 -0.238(1) 0.0684(5) 0.4354(6) 0.105(5) Uani C ? ? ?
C11 1.00 -0.259(1) -0.0048(5) 0.4435(6) 0.081(4) Uani C ? ? ?
C12 1.00 -0.182(1) -0.0483(4) 0.3856(6) 0.089(4) Uani C ? ? ?
N6 1.00 -0.0900(9) -0.0224(3) 0.3240(5) 0.070(3) Uani N ? ? ?
N7 1.00 -0.0650(8) 0.1870(3) 0.2062(4) 0.052(2) Uani N ? ? ?
C13 1.00 -0.173(1) 0.2272(3) 0.2126(4) 0.046(2) Uani C ? ? ?
S1 1.00 -0.3243(3) 0.2838(1) 0.2260(2) 0.0837(9) Uani S ? ? ?
N8 1.00 0.2497(8) 0.1249(3) 0.3169(4) 0.053(2) Uani N ? ? ?
C14 1.00 0.3133(9) 0.1547(3) 0.3860(4) 0.046(2) Uani C ? ? ?
S2 1.00 0.3974(4) 0.1973(1) 0.4829(1) 0.079(1) Uani S ? ? ?
N9 1.00 -0.1299(6) 0.0458(3) 0.0982(3) 0.034(2) Uani N ? ? ?
C15 1.00 -0.2692(8) 0.0416(3) 0.1140(4) 0.036(2) Uani C ? ? ?
S3 1.00 -0.4520(3) 0.0364(1) 0.1381(2) 0.0795(9) Uani S ? ? ?
H1 1.00 0.3059(8) 0.2083(3) 0.1791(5) 0.06 Uiso H ? C1 ?
H2 1.00 0.436(1) 0.2583(4) 0.0578(5) 0.06 Uiso H ? C2 ?
H3 1.00 0.3790(9) 0.2035(4) -0.0928(5) 0.06 Uiso H ? C3 ?
H4 1.00 0.1948(8) 0.1018(3) -0.1157(4) 0.06 Uiso H ? C4 ?
H5 1.00 0.2992(8) -0.0199(3) 0.3352(4) 0.06 Uiso H ? C5 ?
H6 1.00 0.4132(9) -0.1380(4) 0.3298(5) 0.06 Uiso H ? C6 ?
H7 1.00 0.3571(9) -0.2025(3) 0.1845(5) 0.06 Uiso H ? C7 ?
H8 1.00 0.2018(8) -0.1415(3) 0.0511(4) 0.06 Uiso H ? C8 ?
H9 1.00 -0.117(1) 0.1447(4) 0.3685(6) 0.06 Uiso H ? C9 ?
H10 1.00 -0.294(1) 0.1024(5) 0.4709(6) 0.06 Uiso H ? C10 ?
H11 1.00 -0.321(1) -0.0256(5) 0.4886(6) 0.06 Uiso H ? C11 ?
H12 1.00 -0.195(1) -0.1009(4) 0.3893(6) 0.06 Uiso H ? C12 ?

loop_
_atom_type_symbol
_atom_type_description
_atom_type_oxidation_number
_atom_type_number_in_cell
_atom_type_scat_dispersion_real
_atom_type_scat_dispersion_imag
_atom_type_scat_source
C Carbon 0 60 0.0020 0.0020 Internat_Tables_Vol_IV_Table_2.3.1
H Hydrogen 0 48 0.0000 0.0000 Internat_Tables_Vol_IV_Table_2.3.1
N Nitrogen 0 36 0.0040 0.0030 Internat_Tables_Vol_IV_Table_2.3.1
S Sulfur 0 12 0.1100 0.1240 Internat_Tables_Vol_IV_Table_2.3.1
Ni Nickel 0 6 0.2850 1.1130 Internat_Tables_Vol_IV_Table_2.3.1

loop_
_diffrn_attenuator_code
_diffrn_attenuator_scale
? ?

loop_
_geom_angle_atom_site_label_1
_geom_angle_atom_site_label_2
_geom_angle_atom_site_label_3
_geom_angle
_geom_angle_site_symmetry_1
_geom_angle_site_symmetry_2
_geom_angle_site_symmetry_3
_geom_angle_publ_flag
N8 Ni1 N9 177.0(2) . . . .
N7 Ni1 N9 90.4(2) . . . .
N7 Ni1 N8 92.7(2) . . . .
N5 Ni1 N9 91.8(2) . . . .
N5 Ni1 N8 88.4(2) . . . .
N5 Ni1 N7 90.6(2) . . . .
N3 Ni1 N9 84.9(2) . . . .
N3 Ni1 N8 92.1(2) . . . .
N3 Ni1 N7 174.7(2) . . . .
N3 Ni1 N5 92.0(2) . . . .
N1 Ni1 N9 86.8(2) . . . .
N1 Ni1 N8 93.1(2) . . . .
N1 Ni1 N7 88.9(2) . . . .
N1 Ni1 N5 178.5(2) . . . .
N1 Ni1 N3 88.5(2) . . . .
N4 Ni2 N9 86.3(2) . . . .
N4 Ni2 N9 93.7(2) . . 3_555 .
N2 Ni2 N9 87.2(2) . . . .
N2 Ni2 N9 92.8(2) . . 3_555 .
N2 Ni2 N4 91.5(2) . . . .
N2 Ni2 N4 88.5(2) . . 3_555 .
Ni1 N1 N2 119.6(3) . . . .
Ni1 N1 C1 120.9(4) . . . .
C1 N1 N2 119.4(5) . . . .
N1 C1 C2 122.8(6) . . . .
C1 C2 C3 117.7(6) . . . .
C2 C3 C4 118.0(6) . . . .
C3 C4 N2 122.6(6) . . . .
N1 N2 C4 119.5(4) . . . .
Ni2 N2 C4 123.0(4) . . . .
Ni2 N2 N1 117.5(3) . . . .
Ni1 N3 N4 118.5(3) . . . .
Ni1 N3 C5 122.6(4) . . . .
C5 N3 N4 118.8(4) . . . .
N3 C5 C6 123.7(6) . . . .
C5 C6 C7 117.4(6) . . . .
C6 C7 C8 117.6(6) . . . .
C7 C8 N4 122.8(5) . . . .
N3 N4 C8 119.7(4) . . . .
Ni2 N4 C8 122.1(4) . . . .
Ni2 N4 N3 118.1(3) . . . .
Ni1 N5 N6 118.1(4) . . . .
Ni1 N5 C9 122.6(5) . . . .
C9 N5 N6 119.1(6) . . . .
N5 C9 C10 123.8(8) . . . .
C9 C10 C11 117.8(9) . . . .
C10 C11 C12 115.9(8) . . . .
C11 C12 N6 124.3(8) . . . .
N5 N6 C12 119.0(6) . . . .
Ni1 N7 C13 158.1(5) . . . .
N7 C13 S1 177.9(7) . . . .
Ni1 N8 C14 158.8(5) . . . .
N8 C14 S2 178.5(6) . . . .
Ni1 N9 Ni2 105.4(2) . . . .
Ni2 N9 C15 135.6(5) . . . .
Ni1 N9 C15 117.1(4) . . . .
N9 C15 S3 178.3(6) . . . .

loop_
_geom_bond_atom_site_label_1
_geom_bond_atom_site_label_2
_geom_bond_distance
_geom_bond_site_symmetry_1
_geom_bond_site_symmetry_2
_geom_bond_publ_flag
Ni1 N1 2.096(5) . . .
Ni1 N3 2.134(5) . . .
Ni1 N5 2.135(6) . . .
Ni1 N7 2.038(6) . . .
Ni1 N8 2.051(5) . . .
Ni1 N9 2.158(4) . . .
Ni2 N2 2.121(4) . . .
Ni2 N4 2.119(4) . . .
Ni2 N9 2.066(5) . . .
N1 C1 1.321(8) . . .
N1 N2 1.342(6) . . .
C1 C2 1.39(1) . . .
C2 C3 1.34(1) . . .
C3 C4 1.391(9) . . .
C4 N2 1.325(8) . . .
N3 C5 1.329(7) . . .
N3 N4 1.342(6) . . .
C5 C6 1.371(9) . . .
C6 C7 1.355(9) . . .
C7 C8 1.396(8) . . .
C8 N4 1.314(7) . . .
N5 C9 1.30(1) . . .
N5 N6 1.303(7) . . .
C9 C10 1.38(1) . . .
C10 C11 1.34(1) . . .
C11 C12 1.37(1) . . .
C12 N6 1.33(1) . . .
N7 C13 1.149(9) . . .
C13 S1 1.631(8) . . .
N8 C14 1.158(8) . . .
C14 S2 1.620(6) . . .
N9 C15 1.186(8) . . .
C15 S3 1.574(7) . . .
